data_4319037
loop_
_publ_author_name
'Paraskevas Aslanidis'
'Philip J. Cox'
'Savvas Divanidis'
'Athanassios C. Tsipis'

_publ_contact_author_address
;
School of Pharmacy
The Robert Gordon University
Schoolhill
Aberdeen, AB10 1FR
Scotland
;
_publ_contact_author_email p.j.cox@rgu.ac.uk
_publ_contact_author_fax '(01224) 262555'
_publ_contact_author_name 'Philip J. Cox'
_publ_contact_author_phone '(01224) 262535'
_publ_section_title
;
 Copper(I) Halide Complexes with 1,3-Propanebis(diphenylphosphine) and
 Heterocyclic Thione Ligands: Crystal and Electronic Structures (DFT) of
 [CuCl(pymtH)(dppp)], [CuBr(pymtH)(dppp)], and [Cu(\m-I)(dppp)]2
;
_journal_name_full 'Inorganic Chemistry'
_journal_page_first 6875
_journal_page_last 6886
_journal_paper_doi 10.1021/ic025896i
_journal_volume 41
_journal_year 2002
_chemical_formula_sum 'C27 H26 Cu I P2'
_chemical_formula_weight 602.86
_chemical_name_common '[CuI(dppp)]2'
_chemical_name_systematic
;
  ?
;
_space_group_IT_number 2
_symmetry_cell_setting triclinic
_symmetry_space_group_name_Hall '-P 1'
_symmetry_space_group_name_H-M 'P -1'
_atom_sites_solution_hydrogens geom
_atom_sites_solution_primary direct
_atom_sites_solution_secondary difmap
_audit_creation_method SHELXL-97
_cell_angle_alpha 74.905(2)
_cell_angle_beta 75.826(2)
_cell_angle_gamma 82.5563(10)
_cell_formula_units_Z 2
_cell_length_a 9.9164(2)
_cell_length_b 10.5308(2)
_cell_length_c 12.7852(3)
_cell_measurement_temperature 120(2)
_cell_volume 1246.73(5)
_computing_structure_refinement 'SHELXL-97 (Sheldrick, 1997)'
_diffrn_ambient_temperature 120(2)
_diffrn_measured_fraction_theta_full 0.916
_diffrn_measured_fraction_theta_max 0.916
_diffrn_radiation_monochromator graphite
_diffrn_radiation_source 'fine-focus sealed tube'
_diffrn_radiation_type MoK\a
_diffrn_radiation_wavelength 0.71073
_diffrn_reflns_av_R_equivalents 0.0377
_diffrn_reflns_av_sigmaI/netI 0.0478
_diffrn_reflns_limit_h_max 12
_diffrn_reflns_limit_h_min -12
_diffrn_reflns_limit_k_max 13
_diffrn_reflns_limit_k_min -13
_diffrn_reflns_limit_l_max 16
_diffrn_reflns_limit_l_min -15
_diffrn_reflns_number 14420
_diffrn_reflns_theta_full 27.44
_diffrn_reflns_theta_max 27.44
_diffrn_reflns_theta_min 2.92
_exptl_absorpt_coefficient_mu 2.255
_exptl_absorpt_correction_T_max 0.9152
_exptl_absorpt_correction_T_min 0.8059
_exptl_crystal_density_diffrn 1.606
_exptl_crystal_density_method 'not measured'
_exptl_crystal_F_000 600
_exptl_crystal_size_max 0.10
_exptl_crystal_size_mid 0.10
_exptl_crystal_size_min 0.04
_refine_diff_density_max 0.564
_refine_diff_density_min -1.135
_refine_diff_density_rms 0.112
_refine_ls_extinction_method none
_refine_ls_goodness_of_fit_ref 0.958
_refine_ls_hydrogen_treatment mixed
_refine_ls_matrix_type full
_refine_ls_number_parameters 280
_refine_ls_number_reflns 5220
_refine_ls_number_restraints 0
_refine_ls_restrained_S_all 0.958
_refine_ls_R_factor_all 0.0365
_refine_ls_R_factor_gt 0.0299
_refine_ls_shift/su_max 0.002
_refine_ls_shift/su_mean 0.000
_refine_ls_structure_factor_coef Fsqd
_refine_ls_weighting_details 'calc w=1/[\s^2^(Fo^2^)+(0.0468P)^2^+0.1589P] where P=(Fo^2^+2Fc^2^)/3'
_refine_ls_weighting_scheme calc
_refine_ls_wR_factor_gt 0.0730
_refine_ls_wR_factor_ref 0.0763
_reflns_number_gt 4593
_reflns_number_total 5220
_reflns_threshold_expression >2sigma(I)
_cod_data_source_file ic025896i_1.cif
_cod_data_source_block greekc
_cod_depositor_comments
;
The following automatic conversions were performed:

'_symmetry_cell_setting' value 'Triclinic' changed to 'triclinic'
according to the built-in table from CIF Core dictionary named
'cif_core.dic' version 2.4.1 from 2010-06-29.

Automatic conversion script
Id: cif_fix_values 1646 2011-03-28 12:23:43Z adriana 
;
_cod_database_code 4319037

loop_
_symmetry_equiv_pos_as_xyz
'x, y, z'
'-x, -y, -z'

loop_
_atom_site_label
_atom_site_type_symbol
_atom_site_fract_x
_atom_site_fract_y
_atom_site_fract_z
_atom_site_U_iso_or_equiv
_atom_site_adp_type
_atom_site_occupancy
_atom_site_symmetry_multiplicity
_atom_site_calc_flag
_atom_site_refinement_flags
_atom_site_disorder_assembly
_atom_site_disorder_group
I1 I 0.623960(15) 0.137531(15) 1.013555(13) 0.01772(7) Uani 1 1 d . . .
Cu1 Cu 0.37459(3) 0.11909(3) 0.98063(2) 0.01517(9) Uani 1 1 d . . .
P1 P 0.28667(6) 0.24655(6) 0.83693(5) 0.01465(14) Uani 1 1 d . . .
P2 P 0.20111(6) 0.13766(7) 1.13030(5) 0.01456(14) Uani 1 1 d . . .
C1 C 0.3233(2) 0.2171(3) 0.6970(2) 0.0173(5) Uani 1 1 d . . .
C2 C 0.3182(3) 0.0890(3) 0.6875(2) 0.0213(6) Uani 1 1 d . . .
H2 H 0.3011 0.0194 0.7525 0.026 Uiso 1 1 calc R . .
C3 C 0.3379(3) 0.0622(3) 0.5834(2) 0.0258(6) Uani 1 1 d . . .
H3 H 0.3321 -0.0251 0.5779 0.031 Uiso 1 1 calc R . .
C4 C 0.3661(3) 0.1625(3) 0.4880(2) 0.0281(7) Uani 1 1 d . . .
H4 H 0.3806 0.1440 0.4170 0.034 Uiso 1 1 calc R . .
C5 C 0.3729(3) 0.2890(3) 0.4964(2) 0.0268(6) Uani 1 1 d . . .
H5 H 0.3921 0.3577 0.4309 0.032 Uiso 1 1 calc R . .
C6 C 0.3519(3) 0.3175(3) 0.6002(2) 0.0231(6) Uani 1 1 d . . .
H6 H 0.3571 0.4052 0.6051 0.028 Uiso 1 1 calc R . .
C7 C 0.3031(2) 0.4234(2) 0.8079(2) 0.0150(5) Uani 1 1 d . . .
C8 C 0.4244(3) 0.4654(3) 0.8210(2) 0.0185(5) Uani 1 1 d . . .
H8 H 0.4941 0.4021 0.8460 0.022 Uiso 1 1 calc R . .
C9 C 0.4444(3) 0.5987(3) 0.7978(2) 0.0233(6) Uani 1 1 d . . .
H9 H 0.5268 0.6264 0.8078 0.028 Uiso 1 1 calc R . .
C10 C 0.3431(3) 0.6918(3) 0.7596(2) 0.0239(6) Uani 1 1 d . . .
H10 H 0.3568 0.7832 0.7433 0.029 Uiso 1 1 calc R . .
C11 C 0.2232(3) 0.6516(3) 0.7456(2) 0.0224(6) Uani 1 1 d . . .
H11 H 0.1548 0.7151 0.7186 0.027 Uiso 1 1 calc R . .
C12 C 0.2023(3) 0.5184(3) 0.7710(2) 0.0199(6) Uani 1 1 d . . .
H12 H 0.1183 0.4913 0.7630 0.024 Uiso 1 1 calc R . .
C13 C 0.0966(2) 0.2309(3) 0.8740(2) 0.0185(5) Uani 1 1 d . . .
H13A H 0.0555 0.2916 0.8147 0.022 Uiso 1 1 calc R . .
H13B H 0.0798 0.1401 0.8746 0.022 Uiso 1 1 calc R . .
C14 C 0.0186(3) 0.2598(3) 0.9859(2) 0.0180(5) Uani 1 1 d . . .
H14A H -0.0817 0.2780 0.9853 0.022 Uiso 1 1 calc R . .
H14B H 0.0527 0.3407 0.9931 0.022 Uiso 1 1 calc R . .
C15 C 0.0340(3) 0.1484(3) 1.0889(2) 0.0178(5) Uani 1 1 d . . .
H15A H 0.0232 0.0633 1.0736 0.021 Uiso 1 1 calc R . .
H15B H -0.0426 0.1617 1.1520 0.021 Uiso 1 1 calc R . .
C16 C 0.1863(2) 0.2834(3) 1.1865(2) 0.0164(5) Uani 1 1 d . . .
C17 C 0.2324(3) 0.4001(3) 1.1136(2) 0.0196(6) Uani 1 1 d . . .
H17 H 0.2699 0.4016 1.0375 0.023 Uiso 1 1 calc R . .
C18 C 0.2248(3) 0.5150(3) 1.1500(2) 0.0246(6) Uani 1 1 d . . .
H18 H 0.2566 0.5939 1.0989 0.030 Uiso 1 1 calc R . .
C19 C 0.1707(3) 0.5140(3) 1.2607(2) 0.0243(6) Uani 1 1 d . . .
H19 H 0.1655 0.5920 1.2861 0.029 Uiso 1 1 calc R . .
C20 C 0.1243(3) 0.3981(3) 1.3343(2) 0.0247(6) Uani 1 1 d . . .
H20 H 0.0869 0.3973 1.4103 0.030 Uiso 1 1 calc R . .
C21 C 0.1317(3) 0.2829(3) 1.2985(2) 0.0202(6) Uani 1 1 d . . .
H21 H 0.0998 0.2041 1.3499 0.024 Uiso 1 1 calc R . .
C22 C 0.1829(3) 0.0005(3) 1.2538(2) 0.0172(5) Uani 1 1 d . . .
C23 C 0.0572(3) -0.0533(3) 1.3096(2) 0.0234(6) Uani 1 1 d . . .
H23 H -0.0252 -0.0175 1.2843 0.028 Uiso 1 1 calc R . .
C24 C 0.0499(3) -0.1587(3) 1.4018(2) 0.0290(7) Uani 1 1 d . . .
H24 H -0.0367 -0.1954 1.4387 0.035 Uiso 1 1 calc R . .
C25 C 0.1702(3) -0.2101(3) 1.4398(2) 0.0280(6) Uani 1 1 d . . .
H25 H 0.1660 -0.2820 1.5032 0.034 Uiso 1 1 calc R . .
C26 C 0.2963(3) -0.1564(3) 1.3850(2) 0.0288(7) Uani 1 1 d . . .
H26 H 0.3783 -0.1910 1.4115 0.035 Uiso 1 1 calc R . .
C27 C 0.3036(3) -0.0526(3) 1.2919(2) 0.0224(6) Uani 1 1 d . . .
H27 H 0.3906 -0.0174 1.2540 0.027 Uiso 1 1 calc R . .

loop_
_atom_site_aniso_label
_atom_site_aniso_U_11
_atom_site_aniso_U_22
_atom_site_aniso_U_33
_atom_site_aniso_U_23
_atom_site_aniso_U_13
_atom_site_aniso_U_12
I1 0.01595(10) 0.01409(10) 0.02414(12) -0.00189(8) -0.00829(7) -0.00268(7)
Cu1 0.01304(16) 0.01630(17) 0.01482(18) -0.00125(13) -0.00350(12) -0.00047(12)
P1 0.0145(3) 0.0146(3) 0.0145(3) -0.0006(3) -0.0051(2) -0.0018(2)
P2 0.0123(3) 0.0164(3) 0.0139(3) -0.0013(3) -0.0031(2) -0.0019(2)
C1 0.0128(12) 0.0215(13) 0.0180(14) -0.0041(11) -0.0059(9) 0.0017(10)
C2 0.0218(14) 0.0221(14) 0.0202(14) -0.0038(11) -0.0078(10) 0.0008(11)
C3 0.0242(15) 0.0270(15) 0.0300(16) -0.0133(13) -0.0095(11) 0.0048(12)
C4 0.0245(15) 0.0407(18) 0.0218(16) -0.0139(14) -0.0101(11) 0.0110(13)
C5 0.0274(15) 0.0318(17) 0.0172(15) -0.0014(12) -0.0059(11) 0.0057(12)
C6 0.0254(14) 0.0217(14) 0.0199(15) -0.0015(11) -0.0061(11) 0.0020(11)
C7 0.0150(12) 0.0175(13) 0.0106(13) -0.0005(10) -0.0027(9) -0.0011(10)
C8 0.0161(13) 0.0184(13) 0.0189(14) 0.0021(11) -0.0070(10) -0.0008(10)
C9 0.0209(14) 0.0231(14) 0.0269(16) -0.0011(12) -0.0091(11) -0.0074(11)
C10 0.0304(15) 0.0165(13) 0.0226(15) -0.0020(11) -0.0047(11) -0.0018(11)
C11 0.0229(14) 0.0181(14) 0.0251(16) -0.0042(12) -0.0075(11) 0.0048(11)
C12 0.0145(12) 0.0210(14) 0.0228(15) -0.0036(11) -0.0044(10) 0.0013(10)
C13 0.0143(12) 0.0229(14) 0.0186(14) -0.0011(11) -0.0059(9) -0.0066(10)
C14 0.0124(12) 0.0223(13) 0.0176(13) -0.0003(11) -0.0049(9) -0.0013(10)
C15 0.0128(12) 0.0210(13) 0.0189(13) -0.0027(11) -0.0027(9) -0.0043(10)
C16 0.0114(12) 0.0177(13) 0.0216(14) -0.0043(11) -0.0067(9) -0.0008(10)
C17 0.0190(13) 0.0209(14) 0.0186(14) -0.0025(11) -0.0052(10) -0.0033(11)
C18 0.0181(14) 0.0194(14) 0.0365(17) 0.0024(12) -0.0143(11) -0.0049(11)
C19 0.0213(14) 0.0198(14) 0.0370(17) -0.0091(13) -0.0162(12) 0.0043(11)
C20 0.0215(14) 0.0282(15) 0.0270(16) -0.0100(13) -0.0087(11) 0.0023(11)
C21 0.0184(13) 0.0191(13) 0.0225(15) -0.0025(11) -0.0053(10) -0.0026(10)
C22 0.0202(13) 0.0167(13) 0.0139(13) -0.0031(11) -0.0031(9) -0.0007(10)
C23 0.0190(13) 0.0266(15) 0.0230(15) -0.0005(12) -0.0066(10) -0.0028(11)
C24 0.0256(15) 0.0333(17) 0.0230(16) 0.0030(13) -0.0023(11) -0.0105(13)
C25 0.0349(16) 0.0237(15) 0.0187(15) 0.0049(12) -0.0044(11) -0.0011(12)
C26 0.0271(15) 0.0319(16) 0.0242(16) -0.0008(13) -0.0100(12) 0.0060(12)
C27 0.0158(13) 0.0269(15) 0.0211(15) -0.0009(12) -0.0028(10) -0.0016(11)

loop_
_atom_type_symbol
_atom_type_description
_atom_type_scat_dispersion_real
_atom_type_scat_dispersion_imag
_atom_type_scat_source
C C 0.0033 0.0016 'International Tables Vol C Tables 4.2.6.8 and 6.1.1.4'
H H 0.0000 0.0000 'International Tables Vol C Tables 4.2.6.8 and 6.1.1.4'
Cu Cu 0.3201 1.2651 'International Tables Vol C Tables 4.2.6.8 and 6.1.1.4'
I I -0.4742 1.8119 'International Tables Vol C Tables 4.2.6.8 and 6.1.1.4'
P P 0.1023 0.0942 'International Tables Vol C Tables 4.2.6.8 and 6.1.1.4'

loop_
_geom_angle_atom_site_label_1
_geom_angle_atom_site_label_2
_geom_angle_atom_site_label_3
_geom_angle
_geom_angle_site_symmetry_1
_geom_angle_site_symmetry_3
_geom_angle_publ_flag
Cu1 I1 Cu1 77.231(11) . 2_657 ?
P1 Cu1 P2 102.73(3) . . ?
P1 Cu1 I1 124.63(2) . . ?
P2 Cu1 I1 112.42(2) . . ?
P1 Cu1 I1 110.94(2) . 2_657 ?
P2 Cu1 I1 101.13(2) . 2_657 ?
I1 Cu1 I1 102.769(10) . 2_657 ?
P1 Cu1 Cu1 137.77(2) . 2_657 ?
P2 Cu1 Cu1 117.33(2) . 2_657 ?
I1 Cu1 Cu1 51.860(8) . 2_657 ?
I1 Cu1 Cu1 50.909(9) 2_657 2_657 ?
C7 P1 C1 102.35(12) . . ?
C7 P1 C13 103.95(12) . . ?
C1 P1 C13 98.59(11) . . ?
C7 P1 Cu1 116.50(8) . . ?
C1 P1 Cu1 125.14(9) . . ?
C13 P1 Cu1 107.17(9) . . ?
C22 P2 C16 103.64(11) . . ?
C22 P2 C15 103.13(12) . . ?
C16 P2 C15 103.00(12) . . ?
C22 P2 Cu1 118.40(8) . . ?
C16 P2 Cu1 118.92(8) . . ?
C15 P2 Cu1 107.66(9) . . ?
C2 C1 C6 118.8(2) . . ?
C2 C1 P1 118.09(19) . . ?
C6 C1 P1 123.1(2) . . ?
C3 C2 C1 120.5(3) . . ?
C4 C3 C2 120.2(3) . . ?
C5 C4 C3 119.7(3) . . ?
C4 C5 C6 120.7(3) . . ?
C5 C6 C1 120.0(3) . . ?
C8 C7 C12 118.6(2) . . ?
C8 C7 P1 117.99(18) . . ?
C12 C7 P1 123.43(19) . . ?
C9 C8 C7 120.7(2) . . ?
C8 C9 C10 119.8(2) . . ?
C11 C10 C9 120.1(2) . . ?
C10 C11 C12 120.0(2) . . ?
C11 C12 C7 120.9(2) . . ?
C14 C13 P1 116.23(17) . . ?
C13 C14 C15 115.1(2) . . ?
C14 C15 P2 114.62(17) . . ?
C17 C16 C21 118.6(2) . . ?
C17 C16 P2 117.9(2) . . ?
C21 C16 P2 123.5(2) . . ?
C16 C17 C18 121.3(2) . . ?
C19 C18 C17 119.9(2) . . ?
C18 C19 C20 119.4(3) . . ?
C19 C20 C21 121.1(3) . . ?
C20 C21 C16 119.8(2) . . ?
C23 C22 C27 119.1(2) . . ?
C23 C22 P2 123.5(2) . . ?
C27 C22 P2 117.4(2) . . ?
C22 C23 C24 121.1(3) . . ?
C25 C24 C23 119.5(3) . . ?
C24 C25 C26 119.8(3) . . ?
C27 C26 C25 120.4(3) . . ?
C26 C27 C22 120.1(3) . . ?

loop_
_geom_bond_atom_site_label_1
_geom_bond_atom_site_label_2
_geom_bond_distance
_geom_bond_site_symmetry_2
_geom_bond_publ_flag
I1 Cu1 2.6470(3) . ?
I1 Cu1 2.6823(3) 2_657 ?
Cu1 P1 2.2658(7) . ?
Cu1 P2 2.2704(7) . ?
Cu1 I1 2.6823(3) 2_657 ?
Cu1 Cu1 3.3261(6) 2_657 ?
P1 C7 1.822(3) . ?
P1 C1 1.836(3) . ?
P1 C13 1.846(2) . ?
P2 C22 1.831(3) . ?
P2 C16 1.832(3) . ?
P2 C15 1.841(3) . ?
C1 C2 1.394(4) . ?
C1 C6 1.397(4) . ?
C2 C3 1.393(4) . ?
C3 C4 1.386(4) . ?
C4 C5 1.375(4) . ?
C5 C6 1.397(4) . ?
C7 C8 1.395(3) . ?
C7 C12 1.396(3) . ?
C8 C9 1.387(4) . ?
C9 C10 1.394(4) . ?
C10 C11 1.379(4) . ?
C11 C12 1.386(4) . ?
C13 C14 1.537(4) . ?
C14 C15 1.542(4) . ?
C16 C17 1.389(4) . ?
C16 C21 1.400(4) . ?
C17 C18 1.392(4) . ?
C18 C19 1.383(4) . ?
C19 C20 1.386(4) . ?
C20 C21 1.391(4) . ?
C22 C23 1.386(4) . ?
C22 C27 1.397(4) . ?
C23 C24 1.387(4) . ?
C24 C25 1.390(4) . ?
C25 C26 1.387(4) . ?
C26 C27 1.385(4) . ?

loop_
_geom_torsion_atom_site_label_1
_geom_torsion_atom_site_label_2
_geom_torsion_atom_site_label_3
_geom_torsion_atom_site_label_4
_geom_torsion
_geom_torsion_site_symmetry_1
_geom_torsion_site_symmetry_2
_geom_torsion_site_symmetry_3
_geom_torsion_site_symmetry_4
_geom_torsion_publ_flag
Cu1 I1 Cu1 P1 -127.00(3) 2_657 . . . ?
Cu1 I1 Cu1 P2 107.92(2) 2_657 . . . ?
Cu1 I1 Cu1 I1 0.0 2_657 . . 2_657 ?
P2 Cu1 P1 C7 81.84(9) . . . . ?
I1 Cu1 P1 C7 -47.30(9) . . . . ?
I1 Cu1 P1 C7 -170.80(9) 2_657 . . . ?
Cu1 Cu1 P1 C7 -116.46(9) 2_657 . . . ?
P2 Cu1 P1 C1 -148.13(10) . . . . ?
I1 Cu1 P1 C1 82.73(10) . . . . ?
I1 Cu1 P1 C1 -40.77(10) 2_657 . . . ?
Cu1 Cu1 P1 C1 13.57(11) 2_657 . . . ?
P2 Cu1 P1 C13 -34.01(9) . . . . ?
I1 Cu1 P1 C13 -163.15(9) . . . . ?
I1 Cu1 P1 C13 73.35(9) 2_657 . . . ?
Cu1 Cu1 P1 C13 127.69(9) 2_657 . . . ?
P1 Cu1 P2 C22 151.53(10) . . . . ?
I1 Cu1 P2 C22 -72.13(10) . . . . ?
I1 Cu1 P2 C22 36.83(10) 2_657 . . . ?
Cu1 Cu1 P2 C22 -14.73(10) 2_657 . . . ?
P1 Cu1 P2 C16 -81.24(9) . . . . ?
I1 Cu1 P2 C16 55.10(9) . . . . ?
I1 Cu1 P2 C16 164.06(9) 2_657 . . . ?
Cu1 Cu1 P2 C16 112.50(9) 2_657 . . . ?
P1 Cu1 P2 C15 35.22(9) . . . . ?
I1 Cu1 P2 C15 171.57(9) . . . . ?
I1 Cu1 P2 C15 -79.48(9) 2_657 . . . ?
Cu1 Cu1 P2 C15 -131.04(9) 2_657 . . . ?
C7 P1 C1 C2 -179.31(19) . . . . ?
C13 P1 C1 C2 -72.9(2) . . . . ?
Cu1 P1 C1 C2 45.2(2) . . . . ?
C7 P1 C1 C6 -1.2(2) . . . . ?
C13 P1 C1 C6 105.2(2) . . . . ?
Cu1 P1 C1 C6 -136.65(19) . . . . ?
C6 C1 C2 C3 -1.5(4) . . . . ?
P1 C1 C2 C3 176.6(2) . . . . ?
C1 C2 C3 C4 1.5(4) . . . . ?
C2 C3 C4 C5 -0.7(4) . . . . ?
C3 C4 C5 C6 0.0(4) . . . . ?
C4 C5 C6 C1 -0.1(4) . . . . ?
C2 C1 C6 C5 0.9(4) . . . . ?
P1 C1 C6 C5 -177.2(2) . . . . ?
C1 P1 C7 C8 -103.1(2) . . . . ?
C13 P1 C7 C8 154.7(2) . . . . ?
Cu1 P1 C7 C8 37.0(2) . . . . ?
C1 P1 C7 C12 75.3(2) . . . . ?
C13 P1 C7 C12 -26.9(2) . . . . ?
Cu1 P1 C7 C12 -144.57(19) . . . . ?
C12 C7 C8 C9 0.0(4) . . . . ?
P1 C7 C8 C9 178.5(2) . . . . ?
C7 C8 C9 C10 -0.8(4) . . . . ?
C8 C9 C10 C11 0.4(4) . . . . ?
C9 C10 C11 C12 0.9(4) . . . . ?
C10 C11 C12 C7 -1.7(4) . . . . ?
C8 C7 C12 C11 1.2(4) . . . . ?
P1 C7 C12 C11 -177.2(2) . . . . ?
C7 P1 C13 C14 -70.4(2) . . . . ?
C1 P1 C13 C14 -175.5(2) . . . . ?
Cu1 P1 C13 C14 53.5(2) . . . . ?
P1 C13 C14 C15 -77.2(3) . . . . ?
C13 C14 C15 P2 77.6(3) . . . . ?
C22 P2 C15 C14 178.94(19) . . . . ?
C16 P2 C15 C14 71.3(2) . . . . ?
Cu1 P2 C15 C14 -55.1(2) . . . . ?
C22 P2 C16 C17 163.01(19) . . . . ?
C15 P2 C16 C17 -89.8(2) . . . . ?
Cu1 P2 C16 C17 29.1(2) . . . . ?
C22 P2 C16 C21 -16.8(2) . . . . ?
C15 P2 C16 C21 90.4(2) . . . . ?
Cu1 P2 C16 C21 -150.67(18) . . . . ?
C21 C16 C17 C18 -0.2(4) . . . . ?
P2 C16 C17 C18 -179.97(19) . . . . ?
C16 C17 C18 C19 0.2(4) . . . . ?
C17 C18 C19 C20 -0.2(4) . . . . ?
C18 C19 C20 C21 0.2(4) . . . . ?
C19 C20 C21 C16 -0.2(4) . . . . ?
C17 C16 C21 C20 0.2(4) . . . . ?
P2 C16 C21 C20 180.0(2) . . . . ?
C16 P2 C22 C23 94.1(2) . . . . ?
C15 P2 C22 C23 -13.0(3) . . . . ?
Cu1 P2 C22 C23 -131.7(2) . . . . ?
C16 P2 C22 C27 -86.7(2) . . . . ?
C15 P2 C22 C27 166.2(2) . . . . ?
Cu1 P2 C22 C27 47.5(2) . . . . ?
C27 C22 C23 C24 -0.3(4) . . . . ?
P2 C22 C23 C24 179.0(2) . . . . ?
C22 C23 C24 C25 0.8(4) . . . . ?
C23 C24 C25 C26 -0.4(5) . . . . ?
C24 C25 C26 C27 -0.7(5) . . . . ?
C25 C26 C27 C22 1.2(4) . . . . ?
C23 C22 C27 C26 -0.8(4) . . . . ?
P2 C22 C27 C26 179.9(2) . . . . ?
